data_7130686
loop_
_publ_author_name
'Okokhere-Edeghoghon, Bibian'
'Hill, Michael S.'
'Mahon, Mary F.'
'McMullin, Claire L.'

_publ_section_title
;
 Diverse reactivity of a magnesium silanide toward ketones
;
_journal_name_full 'Chemical Communications'
_journal_paper_doi 10.1039/D2CC03966D
_journal_year 2022
_chemical_formula_moiety 'C37 H48 Mg N2 O'
_chemical_formula_sum 'C37 H48 Mg N2 O'
_chemical_formula_weight 561.08
_space_group_crystal_system monoclinic
_space_group_IT_number 14
_space_group_name_Hall '-P 2yn'
_space_group_name_H-M_alt 'P 1 21/n 1'
_atom_sites_solution_hydrogens mixed
_atom_sites_solution_primary dual
_audit_creation_date 2021-11-01
_audit_creation_method
;
Olex2 1.5
(compiled 2021.10.07 svn.r9718050b for OlexSys, GUI svn.r6410)
;
_audit_update_record
;
2022-04-18 deposited with the CCDC.	2022-08-30 downloaded from the CCDC.
;
_cell_angle_alpha 90
_cell_angle_beta 97.0940(10)
_cell_angle_gamma 90
_cell_formula_units_Z 4
_cell_length_a 14.3015(2)
_cell_length_b 13.29780(10)
_cell_length_c 17.4919(2)
_cell_measurement_reflns_used 14428
_cell_measurement_temperature 150.00(10)
_cell_measurement_theta_max 72.8400
_cell_measurement_theta_min 5.3940
_cell_volume 3301.12(6)
_computing_cell_refinement 'CrysAlisPro 1.171.39.46 (Rigaku OD, 2018)'
_computing_data_collection 'CrysAlisPro 1.171.39.46 (Rigaku OD, 2018)'
_computing_data_reduction 'CrysAlisPro 1.171.39.46 (Rigaku OD, 2018)'
_computing_molecular_graphics 'Olex2 1.5 (Dolomanov et al., 2009)'
_computing_publication_material 'Olex2 1.5 (Dolomanov et al., 2009)'
_computing_structure_refinement 'SHELXL 2014/3 (Sheldrick, 2015)'
_computing_structure_solution 'SHELXT 2018/2 (Sheldrick, 2018)'
_diffrn_ambient_environment N~2~
_diffrn_ambient_temperature 150.00(10)
_diffrn_detector 'CCD plate'
_diffrn_detector_area_resol_mean 8.1150
_diffrn_detector_type EosS2
_diffrn_measured_fraction_theta_full 1.000
_diffrn_measured_fraction_theta_max 0.998
_diffrn_measurement_device 'four-circle diffractometer'
_diffrn_measurement_device_type 'SuperNova, Dual, Cu at home/near, EosS2'
_diffrn_measurement_method '\w scans'
_diffrn_radiation_monochromator mirror
_diffrn_radiation_probe x-ray
_diffrn_radiation_type 'Cu K\a'
_diffrn_radiation_wavelength 1.54184
_diffrn_reflns_av_R_equivalents 0.0486
_diffrn_reflns_av_unetI/netI 0.0281
_diffrn_reflns_Laue_measured_fraction_full 1.000
_diffrn_reflns_Laue_measured_fraction_max 0.998
_diffrn_reflns_limit_h_max 17
_diffrn_reflns_limit_h_min -17
_diffrn_reflns_limit_k_max 16
_diffrn_reflns_limit_k_min -10
_diffrn_reflns_limit_l_max 21
_diffrn_reflns_limit_l_min -21
_diffrn_reflns_number 43998
_diffrn_reflns_point_group_measured_fraction_full 1.000
_diffrn_reflns_point_group_measured_fraction_max 0.998
_diffrn_reflns_theta_full 67.684
_diffrn_reflns_theta_max 73.090
_diffrn_reflns_theta_min 3.772
_diffrn_source 'micro-focus sealed X-ray tube'
_diffrn_source_type 'SuperNova (Cu) X-ray Source'
_exptl_absorpt_coefficient_mu 0.681
_exptl_absorpt_correction_T_max 1.00000
_exptl_absorpt_correction_T_min 0.78924
_exptl_absorpt_correction_type multi-scan
_exptl_absorpt_process_details
;
CrysAlisPro 1.171.39.46 (Rigaku Oxford Diffraction, 2018)
Empirical absorption correction using spherical harmonics,
 implemented in SCALE3 ABSPACK scaling algorithm.
;
_exptl_crystal_colour colourless
_exptl_crystal_colour_primary colourless
_exptl_crystal_density_diffrn 1.129
_exptl_crystal_description block
_exptl_crystal_F_000 1216
_exptl_crystal_size_max 0.336
_exptl_crystal_size_mid 0.131
_exptl_crystal_size_min 0.092
_refine_diff_density_max 0.257
_refine_diff_density_min -0.217
_refine_diff_density_rms 0.038
_refine_ls_extinction_method none
_refine_ls_goodness_of_fit_ref 1.038
_refine_ls_hydrogen_treatment mixed
_refine_ls_matrix_type full
_refine_ls_number_parameters 388
_refine_ls_number_reflns 6598
_refine_ls_number_restraints 2
_refine_ls_restrained_S_all 1.038
_refine_ls_R_factor_all 0.0523
_refine_ls_R_factor_gt 0.0438
_refine_ls_shift/su_max 0.001
_refine_ls_shift/su_mean 0.000
_refine_ls_structure_factor_coef Fsqd
_refine_ls_weighting_details 'w=1/[\s^2^(Fo^2^)+(0.0593P)^2^+0.9103P] where P=(Fo^2^+2Fc^2^)/3'
_refine_ls_weighting_scheme calc
_refine_ls_wR_factor_gt 0.1138
_refine_ls_wR_factor_ref 0.1189
_reflns_Friedel_coverage 0.000
_reflns_number_gt 5575
_reflns_number_total 6598
_reflns_threshold_expression 'I > 2\s(I)'
_cod_data_source_file d2cc03966d2.cif
_cod_data_source_block s21msh40-cpd2
_cod_database_code 7130686
_shelxl_version_number 2014-3
_shelx_space_group_comment
;
The symmetry employed for this shelxl refinement is uniquely defined
by the following loop, which should always be used as a source of
symmetry information in preference to the above space-group names.
They are only intended as comments.
;
_olex2_refinement_description
;
1. Fixed Uiso
 At 1.2 times of:
  All C(H) groups
 At 1.5 times of:
  All C(H,H,H) groups
2. Restrained distances
 C31-H31A = C31-H31B
 0.98 with sigma of 0.005
3.a Ternary CH refined with riding coordinates:
 C12(H12), C15(H15), C24(H24), C27(H27)
3.b Aromatic/amide H refined with riding coordinates:
 C3(H3), C8(H8), C9(H9), C10(H10), C20(H20), C21(H21), C22(H22), C33(H33),
 C34(H34), C35(H35), C36(H36), C37(H37)
3.c Idealised Me refined as rotating group:
 C1(H1A,H1B,H1C), C5(H5A,H5B,H5C), C13(H13A,H13B,H13C), C14(H14A,H14B,H14C),
 C16(H16A,H16B,H16C), C17(H17A,H17B,H17C), C25(H25A,H25B,H25C), C26(H26A,H26B,
 H26C), C28(H28A,H28B,H28C), C29(H29A,H29B,H29C)
;
_olex2_submission_special_instructions 'No special instructions were received'

loop_
_space_group_symop_operation_xyz
'x, y, z'
'-x+1/2, y+1/2, -z+1/2'
'-x, -y, -z'
'x-1/2, -y-1/2, z-1/2'

loop_
_atom_site_label
_atom_site_type_symbol
_atom_site_fract_x
_atom_site_fract_y
_atom_site_fract_z
_atom_site_U_iso_or_equiv
_atom_site_adp_type
_atom_site_occupancy
_atom_site_site_symmetry_order
_atom_site_calc_flag
_atom_site_refinement_flags_posn
_atom_site_refinement_flags_adp
_atom_site_refinement_flags_occupancy
_atom_site_disorder_assembly
_atom_site_disorder_group
Mg1 Mg 0.60420(3) 0.51966(3) 0.48499(2) 0.02250(11) Uani 1 1 d . . . . .
O1 O 0.47339(6) 0.51890(7) 0.42845(5) 0.0253(2) Uani 1 1 d . . . . .
N1 N 0.71208(8) 0.43332(9) 0.44655(7) 0.0266(2) Uani 1 1 d . . . . .
N2 N 0.68648(8) 0.65092(8) 0.48399(6) 0.0247(2) Uani 1 1 d . . . . .
C1 C 0.82325(12) 0.41072(13) 0.34908(10) 0.0417(4) Uani 1 1 d . . . . .
H1A H 0.8430 0.3479 0.3756 0.063 Uiso 1 1 calc R U . . .
H1B H 0.8790 0.4474 0.3369 0.063 Uiso 1 1 calc R U . . .
H1C H 0.7824 0.3955 0.3013 0.063 Uiso 1 1 calc R U . . .
C2 C 0.76957(9) 0.47499(11) 0.40101(8) 0.0293(3) Uani 1 1 d . . . . .
C3 C 0.78509(10) 0.57838(11) 0.39512(8) 0.0300(3) Uani 1 1 d . . . . .
H3 H 0.8231 0.5974 0.3566 0.036 Uiso 1 1 calc R U . . .
C4 C 0.75314(9) 0.65804(11) 0.43733(8) 0.0278(3) Uani 1 1 d . . . . .
C5 C 0.80018(11) 0.75864(12) 0.42541(10) 0.0373(3) Uani 1 1 d . . . . .
H5A H 0.7566 0.8016 0.3924 0.056 Uiso 1 1 calc R U . . .
H5B H 0.8573 0.7475 0.4008 0.056 Uiso 1 1 calc R U . . .
H5C H 0.8170 0.7915 0.4754 0.056 Uiso 1 1 calc R U . . .
C6 C 0.67380(9) 0.74183(10) 0.52662(8) 0.0269(3) Uani 1 1 d . . . . .
C7 C 0.72518(11) 0.75420(12) 0.59973(9) 0.0343(3) Uani 1 1 d . . . . .
C8 C 0.71826(12) 0.84568(14) 0.63748(10) 0.0424(4) Uani 1 1 d . . . . .
H8 H 0.7528 0.8552 0.6869 0.051 Uiso 1 1 calc R U . . .
C9 C 0.66243(13) 0.92262(13) 0.60474(10) 0.0445(4) Uani 1 1 d . . . . .
H9 H 0.6592 0.9847 0.6312 0.053 Uiso 1 1 calc R U . . .
C10 C 0.61127(12) 0.90884(12) 0.53320(10) 0.0407(4) Uani 1 1 d . . . . .
H10 H 0.5724 0.9618 0.5111 0.049 Uiso 1 1 calc R U . . .
C11 C 0.61540(11) 0.81920(11) 0.49275(9) 0.0319(3) Uani 1 1 d . . . . .
C12 C 0.55825(12) 0.80769(12) 0.41408(9) 0.0371(3) Uani 1 1 d . . . . .
H12 H 0.5829 0.7476 0.3886 0.045 Uiso 1 1 calc R U . . .
C13 C 0.56634(15) 0.89851(15) 0.36120(11) 0.0508(4) Uani 1 1 d . . . . .
H13A H 0.5358 0.9569 0.3816 0.076 Uiso 1 1 calc R U . . .
H13B H 0.5354 0.8830 0.3094 0.076 Uiso 1 1 calc R U . . .
H13C H 0.6330 0.9136 0.3588 0.076 Uiso 1 1 calc R U . . .
C14 C 0.45509(13) 0.78816(15) 0.42216(11) 0.0492(4) Uani 1 1 d . . . . .
H14A H 0.4499 0.7281 0.4538 0.074 Uiso 1 1 calc R U . . .
H14B H 0.4200 0.7776 0.3711 0.074 Uiso 1 1 calc R U . . .
H14C H 0.4290 0.8462 0.4468 0.074 Uiso 1 1 calc R U . . .
C15 C 0.79037(13) 0.67298(15) 0.63631(10) 0.0468(4) Uani 1 1 d . . . . .
H15 H 0.7686 0.6075 0.6123 0.056 Uiso 1 1 calc R U . . .
C16 C 0.78773(15) 0.66337(17) 0.72292(10) 0.0549(5) Uani 1 1 d . . . . .
H16A H 0.8173 0.7226 0.7490 0.082 Uiso 1 1 calc R U . . .
H16B H 0.8220 0.6028 0.7419 0.082 Uiso 1 1 calc R U . . .
H16C H 0.7221 0.6586 0.7334 0.082 Uiso 1 1 calc R U . . .
C17 C 0.89133(17) 0.6888(3) 0.62081(16) 0.0955(11) Uani 1 1 d . . . . .
H17A H 0.8946 0.6849 0.5653 0.143 Uiso 1 1 calc R U . . .
H17B H 0.9315 0.6365 0.6472 0.143 Uiso 1 1 calc R U . . .
H17C H 0.9131 0.7551 0.6400 0.143 Uiso 1 1 calc R U . . .
C18 C 0.72280(10) 0.32601(11) 0.45743(10) 0.0341(3) Uani 1 1 d . . . . .
C19 C 0.78960(12) 0.29115(14) 0.51767(11) 0.0452(4) Uani 1 1 d . . . . .
C20 C 0.79846(15) 0.18714(17) 0.52769(16) 0.0672(7) Uani 1 1 d . . . . .
H20 H 0.8423 0.1619 0.5684 0.081 Uiso 1 1 calc R U . . .
C21 C 0.74594(18) 0.12061(16) 0.48069(19) 0.0767(8) Uani 1 1 d . . . . .
H21 H 0.7527 0.0503 0.4894 0.092 Uiso 1 1 calc R U . . .
C22 C 0.68302(17) 0.15620(15) 0.42055(17) 0.0656(7) Uani 1 1 d . . . . .
H22 H 0.6478 0.1095 0.3875 0.079 Uiso 1 1 calc R U . . .
C23 C 0.66993(12) 0.25861(13) 0.40719(12) 0.0439(4) Uani 1 1 d . . . . .
C24 C 0.60264(13) 0.29466(14) 0.33934(11) 0.0461(4) Uani 1 1 d . . . . .
H24 H 0.6124 0.3686 0.3337 0.055 Uiso 1 1 calc R U . . .
C25 C 0.62151(18) 0.2437(2) 0.26394(15) 0.0810(9) Uani 1 1 d . . . . .
H25A H 0.6886 0.2492 0.2582 0.121 Uiso 1 1 calc R U . . .
H25B H 0.5842 0.2769 0.2203 0.121 Uiso 1 1 calc R U . . .
H25C H 0.6037 0.1726 0.2651 0.121 Uiso 1 1 calc R U . . .
C26 C 0.50027(14) 0.27777(16) 0.35197(14) 0.0566(5) Uani 1 1 d . . . . .
H26A H 0.4894 0.2058 0.3592 0.085 Uiso 1 1 calc R U . . .
H26B H 0.4587 0.3019 0.3070 0.085 Uiso 1 1 calc R U . . .
H26C H 0.4869 0.3147 0.3979 0.085 Uiso 1 1 calc R U . . .
C27 C 0.85563(12) 0.36122(18) 0.56655(11) 0.0525(5) Uani 1 1 d . . . . .
H27 H 0.8266 0.4297 0.5639 0.063 Uiso 1 1 calc R U . . .
C28 C 0.87328(19) 0.3301(3) 0.65137(15) 0.0846(9) Uani 1 1 d . . . . .
H28A H 0.8129 0.3178 0.6707 0.127 Uiso 1 1 calc R U . . .
H28B H 0.9070 0.3840 0.6814 0.127 Uiso 1 1 calc R U . . .
H28C H 0.9113 0.2686 0.6562 0.127 Uiso 1 1 calc R U . . .
C29 C 0.95077(14) 0.3684(3) 0.53438(16) 0.0792(8) Uani 1 1 d . . . . .
H29A H 0.9786 0.3012 0.5330 0.119 Uiso 1 1 calc R U . . .
H29B H 0.9933 0.4123 0.5675 0.119 Uiso 1 1 calc R U . . .
H29C H 0.9410 0.3962 0.4821 0.119 Uiso 1 1 calc R U . . .
C30 C 0.42770(10) 0.53386(12) 0.35696(8) 0.0324(3) Uani 1 1 d . . . . .
C31 C 0.33572(12) 0.55316(18) 0.34743(10) 0.0515(5) Uani 1 1 d D . . . .
H31A H 0.2985(13) 0.5594(16) 0.3908(8) 0.053(6) Uiso 1 1 d D . . . .
H31B H 0.3034(14) 0.5638(17) 0.2953(6) 0.060(6) Uiso 1 1 d D . . . .
C32 C 0.48146(11) 0.53121(12) 0.28953(9) 0.0358(3) Uani 1 1 d . . . . .
C33 C 0.57194(11) 0.56872(13) 0.29349(9) 0.0374(3) Uani 1 1 d . . . . .
H33 H 0.6023 0.5930 0.3413 0.045 Uiso 1 1 calc R U . . .
C34 C 0.61942(14) 0.57160(18) 0.22911(11) 0.0553(5) Uani 1 1 d . . . . .
H34 H 0.6817 0.5977 0.2333 0.066 Uiso 1 1 calc R U . . .
C35 C 0.57713(17) 0.5369(2) 0.15926(12) 0.0746(8) Uani 1 1 d . . . . .
H35 H 0.6099 0.5386 0.1152 0.090 Uiso 1 1 calc R U . . .
C36 C 0.48599(18) 0.4994(2) 0.15395(12) 0.0785(8) Uani 1 1 d . . . . .
H36 H 0.4559 0.4758 0.1058 0.094 Uiso 1 1 calc R U . . .
C37 C 0.43892(14) 0.49630(19) 0.21817(10) 0.0573(5) Uani 1 1 d . . . . .
H37 H 0.3767 0.4701 0.2139 0.069 Uiso 1 1 calc R U . . .

loop_
_atom_site_aniso_label
_atom_site_aniso_U_11
_atom_site_aniso_U_22
_atom_site_aniso_U_33
_atom_site_aniso_U_23
_atom_site_aniso_U_13
_atom_site_aniso_U_12
Mg1 0.0187(2) 0.0258(2) 0.0225(2) 0.00091(16) 0.00066(15) 0.00210(16)
O1 0.0214(4) 0.0328(5) 0.0215(4) 0.0024(4) 0.0018(3) 0.0025(4)
N1 0.0214(5) 0.0282(6) 0.0302(6) 0.0000(5) 0.0027(4) 0.0029(4)
N2 0.0235(5) 0.0262(6) 0.0235(5) -0.0006(4) -0.0004(4) 0.0005(4)
C1 0.0397(8) 0.0424(9) 0.0465(9) -0.0050(7) 0.0191(7) 0.0028(7)
C2 0.0228(6) 0.0368(7) 0.0283(7) -0.0011(6) 0.0034(5) 0.0032(5)
C3 0.0254(6) 0.0373(8) 0.0280(7) 0.0013(6) 0.0066(5) -0.0014(5)
C4 0.0246(6) 0.0313(7) 0.0264(6) 0.0024(5) -0.0011(5) -0.0010(5)
C5 0.0339(8) 0.0376(8) 0.0412(8) 0.0008(6) 0.0079(6) -0.0073(6)
C6 0.0249(6) 0.0281(7) 0.0274(7) -0.0019(5) 0.0016(5) -0.0013(5)
C7 0.0323(7) 0.0403(8) 0.0293(7) -0.0039(6) -0.0004(6) 0.0005(6)
C8 0.0448(9) 0.0476(9) 0.0325(8) -0.0123(7) -0.0046(7) -0.0037(7)
C9 0.0526(10) 0.0350(8) 0.0450(9) -0.0150(7) 0.0018(8) -0.0025(7)
C10 0.0460(9) 0.0312(8) 0.0434(9) -0.0052(7) -0.0003(7) 0.0050(7)
C11 0.0327(7) 0.0305(7) 0.0315(7) -0.0021(6) 0.0003(6) -0.0001(6)
C12 0.0422(8) 0.0321(8) 0.0341(8) -0.0018(6) -0.0070(6) 0.0081(6)
C13 0.0566(11) 0.0500(10) 0.0436(9) 0.0081(8) -0.0028(8) 0.0038(8)
C14 0.0433(9) 0.0513(10) 0.0481(10) 0.0035(8) -0.0137(8) -0.0043(8)
C15 0.0495(10) 0.0564(11) 0.0308(8) -0.0033(7) -0.0094(7) 0.0129(8)
C16 0.0612(12) 0.0661(12) 0.0334(9) 0.0022(8) -0.0102(8) 0.0064(10)
C17 0.0519(13) 0.165(3) 0.0699(16) 0.0349(18) 0.0097(12) 0.0489(17)
C18 0.0283(7) 0.0296(7) 0.0471(9) 0.0026(6) 0.0149(6) 0.0063(5)
C19 0.0317(8) 0.0484(10) 0.0584(11) 0.0177(8) 0.0171(7) 0.0150(7)
C20 0.0511(11) 0.0546(12) 0.1019(18) 0.0379(13) 0.0331(12) 0.0275(10)
C21 0.0700(14) 0.0321(10) 0.138(2) 0.0204(13) 0.0520(16) 0.0165(10)
C22 0.0626(13) 0.0340(9) 0.1080(19) -0.0109(11) 0.0414(13) -0.0032(9)
C23 0.0409(9) 0.0338(8) 0.0616(11) -0.0096(7) 0.0240(8) -0.0019(7)
C24 0.0428(9) 0.0496(10) 0.0480(10) -0.0196(8) 0.0137(7) -0.0104(7)
C25 0.0588(13) 0.120(2) 0.0675(15) -0.0503(15) 0.0198(11) -0.0087(14)
C26 0.0445(10) 0.0564(11) 0.0714(13) -0.0112(10) 0.0171(9) -0.0069(8)
C27 0.0311(8) 0.0778(13) 0.0477(10) 0.0183(9) 0.0012(7) 0.0146(8)
C28 0.0696(15) 0.123(2) 0.0590(14) 0.0324(15) 0.0003(12) 0.0453(16)
C29 0.0291(9) 0.128(2) 0.0798(16) 0.0041(16) 0.0048(10) 0.0052(12)
C30 0.0297(7) 0.0401(8) 0.0262(7) 0.0051(6) -0.0011(5) 0.0010(6)
C31 0.0324(8) 0.0871(14) 0.0336(8) 0.0150(9) -0.0019(7) 0.0141(9)
C32 0.0352(8) 0.0446(9) 0.0266(7) 0.0033(6) 0.0003(6) -0.0048(6)
C33 0.0360(8) 0.0457(9) 0.0295(7) 0.0003(6) 0.0000(6) -0.0059(6)
C34 0.0443(10) 0.0843(15) 0.0382(9) -0.0009(9) 0.0084(8) -0.0225(10)
C35 0.0643(13) 0.128(2) 0.0346(9) -0.0115(12) 0.0200(9) -0.0367(14)
C36 0.0725(15) 0.133(2) 0.0306(9) -0.0187(12) 0.0087(9) -0.0483(16)
C37 0.0489(10) 0.0916(15) 0.0307(8) -0.0037(9) 0.0017(7) -0.0293(10)

loop_
_atom_type_symbol
_atom_type_description
_atom_type_scat_dispersion_real
_atom_type_scat_dispersion_imag
_atom_type_scat_source
C C 0.0181 0.0091 'International Tables Vol C Tables 4.2.6.8 and 6.1.1.4'
H H 0.0000 0.0000 'International Tables Vol C Tables 4.2.6.8 and 6.1.1.4'
Mg Mg 0.1719 0.1771 'International Tables Vol C Tables 4.2.6.8 and 6.1.1.4'
N N 0.0311 0.0180 'International Tables Vol C Tables 4.2.6.8 and 6.1.1.4'
O O 0.0492 0.0322 'International Tables Vol C Tables 4.2.6.8 and 6.1.1.4'

loop_
_geom_angle_atom_site_label_1
_geom_angle_atom_site_label_2
_geom_angle_atom_site_label_3
_geom_angle
_geom_angle_site_symmetry_1
_geom_angle_site_symmetry_3
_geom_angle_publ_flag
O1 Mg1 O1 78.81(4) . 3_666 ?
O1 Mg1 N1 121.13(5) . . ?
O1 Mg1 N1 125.89(5) 3_666 . ?
O1 Mg1 N2 124.56(5) 3_666 . ?
O1 Mg1 N2 119.22(4) . . ?
N1 Mg1 N2 90.98(5) . . ?
Mg1 O1 Mg1 101.19(4) . 3_666 ?
C30 O1 Mg1 140.38(9) . . ?
C30 O1 Mg1 118.43(9) . 3_666 ?
C2 N1 Mg1 119.72(9) . . ?
C2 N1 C18 115.18(12) . . ?
C18 N1 Mg1 124.61(9) . . ?
C4 N2 Mg1 120.43(9) . . ?
C4 N2 C6 113.70(11) . . ?
C6 N2 Mg1 125.72(9) . . ?
H1A C1 H1B 109.5 . . ?
H1A C1 H1C 109.5 . . ?
H1B C1 H1C 109.5 . . ?
C2 C1 H1A 109.5 . . ?
C2 C1 H1B 109.5 . . ?
C2 C1 H1C 109.5 . . ?
N1 C2 C1 121.11(13) . . ?
N1 C2 C3 124.57(13) . . ?
C3 C2 C1 114.32(13) . . ?
C2 C3 H3 115.1 . . ?
C2 C3 C4 129.80(13) . . ?
C4 C3 H3 115.1 . . ?
N2 C4 C3 125.03(13) . . ?
N2 C4 C5 120.50(13) . . ?
C3 C4 C5 114.46(13) . . ?
C4 C5 H5A 109.5 . . ?
C4 C5 H5B 109.5 . . ?
C4 C5 H5C 109.5 . . ?
H5A C5 H5B 109.5 . . ?
H5A C5 H5C 109.5 . . ?
H5B C5 H5C 109.5 . . ?
C7 C6 N2 118.93(13) . . ?
C7 C6 C11 120.93(13) . . ?
C11 C6 N2 120.01(12) . . ?
C6 C7 C15 121.78(14) . . ?
C8 C7 C6 118.31(15) . . ?
C8 C7 C15 119.86(14) . . ?
C7 C8 H8 119.2 . . ?
C9 C8 C7 121.50(15) . . ?
C9 C8 H8 119.2 . . ?
C8 C9 H9 120.2 . . ?
C8 C9 C10 119.52(15) . . ?
C10 C9 H9 120.2 . . ?
C9 C10 H10 119.2 . . ?
C9 C10 C11 121.55(16) . . ?
C11 C10 H10 119.2 . . ?
C6 C11 C12 122.14(13) . . ?
C10 C11 C6 118.17(14) . . ?
C10 C11 C12 119.68(14) . . ?
C11 C12 H12 107.7 . . ?
C11 C12 C13 113.25(14) . . ?
C11 C12 C14 110.64(14) . . ?
C13 C12 H12 107.7 . . ?
C14 C12 H12 107.7 . . ?
C14 C12 C13 109.66(14) . . ?
C12 C13 H13A 109.5 . . ?
C12 C13 H13B 109.5 . . ?
C12 C13 H13C 109.5 . . ?
H13A C13 H13B 109.5 . . ?
H13A C13 H13C 109.5 . . ?
H13B C13 H13C 109.5 . . ?
C12 C14 H14A 109.5 . . ?
C12 C14 H14B 109.5 . . ?
C12 C14 H14C 109.5 . . ?
H14A C14 H14B 109.5 . . ?
H14A C14 H14C 109.5 . . ?
H14B C14 H14C 109.5 . . ?
C7 C15 H15 107.4 . . ?
C7 C15 C16 112.93(15) . . ?
C7 C15 C17 112.05(19) . . ?
C16 C15 H15 107.4 . . ?
C17 C15 H15 107.4 . . ?
C17 C15 C16 109.27(17) . . ?
C15 C16 H16A 109.5 . . ?
C15 C16 H16B 109.5 . . ?
C15 C16 H16C 109.5 . . ?
H16A C16 H16B 109.5 . . ?
H16A C16 H16C 109.5 . . ?
H16B C16 H16C 109.5 . . ?
C15 C17 H17A 109.5 . . ?
C15 C17 H17B 109.5 . . ?
C15 C17 H17C 109.5 . . ?
H17A C17 H17B 109.5 . . ?
H17A C17 H17C 109.5 . . ?
H17B C17 H17C 109.5 . . ?
C19 C18 N1 118.29(15) . . ?
C23 C18 N1 120.41(15) . . ?
C23 C18 C19 121.27(16) . . ?
C18 C19 C27 122.51(16) . . ?
C20 C19 C18 117.5(2) . . ?
C20 C19 C27 119.84(19) . . ?
C19 C20 H20 119.0 . . ?
C21 C20 C19 122.0(2) . . ?
C21 C20 H20 119.0 . . ?
C20 C21 H21 120.2 . . ?
C20 C21 C22 119.61(19) . . ?
C22 C21 H21 120.2 . . ?
C21 C22 H22 119.2 . . ?
C21 C22 C23 121.7(2) . . ?
C23 C22 H22 119.2 . . ?
C18 C23 C24 121.95(15) . . ?
C22 C23 C18 117.9(2) . . ?
C22 C23 C24 120.15(19) . . ?
C23 C24 H24 107.9 . . ?
C23 C24 C25 111.86(18) . . ?
C23 C24 C26 111.69(17) . . ?
C25 C24 H24 107.9 . . ?
C26 C24 H24 107.9 . . ?
C26 C24 C25 109.47(17) . . ?
C24 C25 H25A 109.5 . . ?
C24 C25 H25B 109.5 . . ?
C24 C25 H25C 109.5 . . ?
H25A C25 H25B 109.5 . . ?
H25A C25 H25C 109.5 . . ?
H25B C25 H25C 109.5 . . ?
C24 C26 H26A 109.5 . . ?
C24 C26 H26B 109.5 . . ?
C24 C26 H26C 109.5 . . ?
H26A C26 H26B 109.5 . . ?
H26A C26 H26C 109.5 . . ?
H26B C26 H26C 109.5 . . ?
C19 C27 H27 108.0 . . ?
C19 C27 C28 113.4(2) . . ?
C19 C27 C29 110.47(19) . . ?
C28 C27 H27 108.0 . . ?
C28 C27 C29 108.90(18) . . ?
C29 C27 H27 108.0 . . ?
C27 C28 H28A 109.5 . . ?
C27 C28 H28B 109.5 . . ?
C27 C28 H28C 109.5 . . ?
H28A C28 H28B 109.5 . . ?
H28A C28 H28C 109.5 . . ?
H28B C28 H28C 109.5 . . ?
C27 C29 H29A 109.5 . . ?
C27 C29 H29B 109.5 . . ?
C27 C29 H29C 109.5 . . ?
H29A C29 H29B 109.5 . . ?
H29A C29 H29C 109.5 . . ?
H29B C29 H29C 109.5 . . ?
O1 C30 C32 119.49(13) . . ?
C31 C30 O1 120.11(14) . . ?
C31 C30 C32 120.38(14) . . ?
C30 C31 H31A 122.8(13) . . ?
C30 C31 H31B 119.3(14) . . ?
H31A C31 H31B 117.9(18) . . ?
C33 C32 C30 121.69(14) . . ?
C33 C32 C37 117.81(15) . . ?
C37 C32 C30 120.37(15) . . ?
C32 C33 H33 119.3 . . ?
C32 C33 C34 121.30(15) . . ?
C34 C33 H33 119.3 . . ?
C33 C34 H34 119.8 . . ?
C35 C34 C33 120.49(17) . . ?
C35 C34 H34 119.8 . . ?
C34 C35 H35 120.4 . . ?
C34 C35 C36 119.12(18) . . ?
C36 C35 H35 120.4 . . ?
C35 C36 H36 119.8 . . ?
C37 C36 C35 120.33(19) . . ?
C37 C36 H36 119.8 . . ?
C32 C37 H37 119.5 . . ?
C36 C37 C32 120.96(18) . . ?
C36 C37 H37 119.5 . . ?

loop_
_geom_bond_atom_site_label_1
_geom_bond_atom_site_label_2
_geom_bond_distance
_geom_bond_site_symmetry_2
_geom_bond_publ_flag
Mg1 O1 2.0052(10) . ?
Mg1 O1 2.0498(10) 3_666 ?
Mg1 N1 2.0992(12) . ?
Mg1 N2 2.1064(12) . ?
O1 Mg1 2.0498(10) 3_666 ?
O1 C30 1.3522(17) . ?
N1 C2 1.3339(19) . ?
N1 C18 1.4454(19) . ?
N2 C4 1.3328(19) . ?
N2 C6 1.4435(18) . ?
C1 H1A 0.9800 . ?
C1 H1B 0.9800 . ?
C1 H1C 0.9800 . ?
C1 C2 1.522(2) . ?
C2 C3 1.399(2) . ?
C3 H3 0.9500 . ?
C3 C4 1.400(2) . ?
C4 C5 1.523(2) . ?
C5 H5A 0.9800 . ?
C5 H5B 0.9800 . ?
C5 H5C 0.9800 . ?
C6 C7 1.404(2) . ?
C6 C11 1.409(2) . ?
C7 C8 1.394(2) . ?
C7 C15 1.516(2) . ?
C8 H8 0.9500 . ?
C8 C9 1.378(3) . ?
C9 H9 0.9500 . ?
C9 C10 1.381(2) . ?
C10 H10 0.9500 . ?
C10 C11 1.391(2) . ?
C11 C12 1.519(2) . ?
C12 H12 1.0000 . ?
C12 C13 1.534(2) . ?
C12 C14 1.522(2) . ?
C13 H13A 0.9800 . ?
C13 H13B 0.9800 . ?
C13 H13C 0.9800 . ?
C14 H14A 0.9800 . ?
C14 H14B 0.9800 . ?
C14 H14C 0.9800 . ?
C15 H15 1.0000 . ?
C15 C16 1.526(2) . ?
C15 C17 1.516(3) . ?
C16 H16A 0.9800 . ?
C16 H16B 0.9800 . ?
C16 H16C 0.9800 . ?
C17 H17A 0.9800 . ?
C17 H17B 0.9800 . ?
C17 H17C 0.9800 . ?
C18 C19 1.410(2) . ?
C18 C23 1.408(3) . ?
C19 C20 1.398(3) . ?
C19 C27 1.514(3) . ?
C20 H20 0.9500 . ?
C20 C21 1.368(4) . ?
C21 H21 0.9500 . ?
C21 C22 1.381(4) . ?
C22 H22 0.9500 . ?
C22 C23 1.390(3) . ?
C23 C24 1.511(3) . ?
C24 H24 1.0000 . ?
C24 C25 1.536(3) . ?
C24 C26 1.524(2) . ?
C25 H25A 0.9800 . ?
C25 H25B 0.9800 . ?
C25 H25C 0.9800 . ?
C26 H26A 0.9800 . ?
C26 H26B 0.9800 . ?
C26 H26C 0.9800 . ?
C27 H27 1.0000 . ?
C27 C28 1.531(3) . ?
C27 C29 1.538(3) . ?
C28 H28A 0.9800 . ?
C28 H28B 0.9800 . ?
C28 H28C 0.9800 . ?
C29 H29A 0.9800 . ?
C29 H29B 0.9800 . ?
C29 H29C 0.9800 . ?
C30 C31 1.330(2) . ?
C30 C32 1.486(2) . ?
C31 H31A 0.983(5) . ?
C31 H31B 0.980(5) . ?
C32 C33 1.381(2) . ?
C32 C37 1.399(2) . ?
C33 H33 0.9500 . ?
C33 C34 1.385(2) . ?
C34 H34 0.9500 . ?
C34 C35 1.374(3) . ?
C35 H35 0.9500 . ?
C35 C36 1.388(3) . ?
C36 H36 0.9500 . ?
C36 C37 1.380(3) . ?
C37 H37 0.9500 . ?

loop_
_geom_torsion_atom_site_label_1
_geom_torsion_atom_site_label_2
_geom_torsion_atom_site_label_3
_geom_torsion_atom_site_label_4
_geom_torsion
_geom_torsion_site_symmetry_1
_geom_torsion_site_symmetry_2
_geom_torsion_site_symmetry_3
_geom_torsion_site_symmetry_4
_geom_torsion_publ_flag
Mg1 O1 C30 C31 -161.18(15) . . . . ?
Mg1 O1 C30 C31 19.9(2) 3_666 . . . ?
Mg1 O1 C30 C32 17.2(2) . . . . ?
Mg1 O1 C30 C32 -161.64(11) 3_666 . . . ?
Mg1 N1 C2 C1 -157.48(11) . . . . ?
Mg1 N1 C2 C3 21.40(19) . . . . ?
Mg1 N1 C18 C19 -100.17(14) . . . . ?
Mg1 N1 C18 C23 82.00(17) . . . . ?
Mg1 N2 C4 C3 -10.37(18) . . . . ?
Mg1 N2 C4 C5 168.67(10) . . . . ?
Mg1 N2 C6 C7 93.02(15) . . . . ?
Mg1 N2 C6 C11 -91.13(15) . . . . ?
O1 C30 C32 C33 -36.6(2) . . . . ?
O1 C30 C32 C37 147.71(18) . . . . ?
N1 C2 C3 C4 5.9(2) . . . . ?
N1 C18 C19 C20 179.51(15) . . . . ?
N1 C18 C19 C27 -5.3(2) . . . . ?
N1 C18 C23 C22 -179.87(15) . . . . ?
N1 C18 C23 C24 1.7(2) . . . . ?
N2 C6 C7 C8 174.73(14) . . . . ?
N2 C6 C7 C15 -2.6(2) . . . . ?
N2 C6 C11 C10 -174.71(14) . . . . ?
N2 C6 C11 C12 4.8(2) . . . . ?
C1 C2 C3 C4 -175.12(15) . . . . ?
C2 N1 C18 C19 87.87(17) . . . . ?
C2 N1 C18 C23 -89.96(17) . . . . ?
C2 C3 C4 N2 -12.4(2) . . . . ?
C2 C3 C4 C5 168.47(15) . . . . ?
C4 N2 C6 C7 -91.54(16) . . . . ?
C4 N2 C6 C11 84.31(16) . . . . ?
C6 N2 C4 C3 173.92(13) . . . . ?
C6 N2 C4 C5 -7.04(18) . . . . ?
C6 C7 C8 C9 0.2(3) . . . . ?
C6 C7 C15 C16 -141.81(17) . . . . ?
C6 C7 C15 C17 94.3(2) . . . . ?
C6 C11 C12 C13 -133.29(16) . . . . ?
C6 C11 C12 C14 103.14(17) . . . . ?
C7 C6 C11 C10 1.1(2) . . . . ?
C7 C6 C11 C12 -179.42(15) . . . . ?
C7 C8 C9 C10 0.7(3) . . . . ?
C8 C7 C15 C16 40.9(2) . . . . ?
C8 C7 C15 C17 -83.0(2) . . . . ?
C8 C9 C10 C11 -0.7(3) . . . . ?
C9 C10 C11 C6 -0.2(3) . . . . ?
C9 C10 C11 C12 -179.70(17) . . . . ?
C10 C11 C12 C13 46.2(2) . . . . ?
C10 C11 C12 C14 -77.35(19) . . . . ?
C11 C6 C7 C8 -1.1(2) . . . . ?
C11 C6 C7 C15 -178.38(15) . . . . ?
C15 C7 C8 C9 177.57(17) . . . . ?
C18 N1 C2 C1 14.9(2) . . . . ?
C18 N1 C2 C3 -166.21(14) . . . . ?
C18 C19 C20 C21 1.0(3) . . . . ?
C18 C19 C27 C28 142.59(18) . . . . ?
C18 C19 C27 C29 -94.8(2) . . . . ?
C18 C23 C24 C25 127.71(19) . . . . ?
C18 C23 C24 C26 -109.19(18) . . . . ?
C19 C18 C23 C22 2.4(2) . . . . ?
C19 C18 C23 C24 -176.03(15) . . . . ?
C19 C20 C21 C22 1.0(3) . . . . ?
C20 C19 C27 C28 -42.3(2) . . . . ?
C20 C19 C27 C29 80.3(2) . . . . ?
C20 C21 C22 C23 -1.4(3) . . . . ?
C21 C22 C23 C18 -0.3(3) . . . . ?
C21 C22 C23 C24 178.12(18) . . . . ?
C22 C23 C24 C25 -50.7(2) . . . . ?
C22 C23 C24 C26 72.4(2) . . . . ?
C23 C18 C19 C20 -2.7(2) . . . . ?
C23 C18 C19 C27 172.51(15) . . . . ?
C27 C19 C20 C21 -174.36(19) . . . . ?
C30 C32 C33 C34 -175.98(18) . . . . ?
C30 C32 C37 C36 175.8(2) . . . . ?
C31 C30 C32 C33 141.8(2) . . . . ?
C31 C30 C32 C37 -33.9(3) . . . . ?
C32 C33 C34 C35 0.0(4) . . . . ?
C33 C32 C37 C36 -0.1(4) . . . . ?
C33 C34 C35 C36 0.3(4) . . . . ?
C34 C35 C36 C37 -0.6(5) . . . . ?
C35 C36 C37 C32 0.4(5) . . . . ?
C37 C32 C33 C34 -0.2(3) . . . . ?
